data_4026557
loop_
_publ_author_name
'Martin R. Krause'
'Richard Goddard'
'Stefan Kubik'

_publ_section_title
;
 Anion-Binding Properties of a Cyclic Pseudohexapeptide Containing
 1,5-Disubstituted 1,2,3-Triazole Subunits
;
_journal_name_full 'Journal of Organic Chemistry'
_journal_page_first 7084
_journal_page_last 7095
_journal_paper_doi 10.1021/jo201024r
_journal_volume 76
_journal_year 2011
_chemical_formula_sum 'C33 H39 N9 O9'
_space_group_IT_number 146
_symmetry_cell_setting trigonal
_symmetry_space_group_name_Hall 'R 3'
_symmetry_space_group_name_H-M 'R 3 :H'
_audit_block_code 'Spiegelbild von 3630'
_audit_creation_date 2011-05-16
_cell_angle_alpha 90.00
_cell_angle_beta 90.00
_cell_angle_gamma 120.00
_cell_formula_units_Z 3
_cell_length_a 14.2352(9)
_cell_length_b 14.2352(9)
_cell_length_c 15.1711(9)
_cell_volume 2662.4(3)
_cod_data_source_file jo201024r_si_004_2.cif
_cod_data_source_block inv3630
_cod_original_sg_symbol_H-M 'R 3'
_cod_database_code 4026557

loop_
_symmetry_equiv_pos_as_xyz
'x, y, z'
'-y, x-y, z'
'-x+y, -x, z'
'x+2/3, y+1/3, z+1/3'
'-y+2/3, x-y+1/3, z+1/3'
'-x+y+2/3, -x+1/3, z+1/3'
'x+1/3, y+2/3, z+2/3'
'-y+1/3, x-y+2/3, z+2/3'
'-x+y+1/3, -x+2/3, z+2/3'

loop_
_atom_site_label
_atom_site_type_symbol
_atom_site_fract_x
_atom_site_fract_y
_atom_site_fract_z
_atom_site_U_iso_or_equiv
_atom_site_adp_type
_atom_site_occupancy
_atom_site_symmetry_multiplicity
_atom_site_calc_flag
_atom_site_refinement_flags
C1 C 0.79716(10) 0.07142(10) 0.27467(9) 0.0136(2) Uani 1 1 d .
C2 C 0.82918(10) 0.15042(10) 0.19789(8) 0.0129(2) Uani 1 1 d .
H2 H 0.8876 0.1509 0.1634 0.015 Uiso 1 1 calc R
C3 C 0.73019(11) 0.12216(11) 0.13886(9) 0.0175(3) Uani 1 1 d .
H3A H 0.7243 0.0739 0.0913 0.021 Uiso 1 1 calc R
H3B H 0.6635 0.0884 0.1728 0.021 Uiso 1 1 calc R
C4 C 0.75469(12) 0.23265(12) 0.10334(9) 0.0175(3) Uani 1 1 d .
H4A H 0.8066 0.2561 0.0553 0.021 Uiso 1 1 calc R
H4B H 0.6891 0.2308 0.0831 0.021 Uiso 1 1 calc R
C5 C 0.80224(11) 0.30612(11) 0.18341(9) 0.0164(3) Uani 1 1 d .
H5A H 0.8509 0.3806 0.1658 0.020 Uiso 1 1 calc R
H5B H 0.7455 0.3035 0.2205 0.020 Uiso 1 1 calc R
C6 C 0.92350(10) 0.31239(11) 0.29855(8) 0.0136(2) Uani 1 1 d .
C7 C 0.99052(10) 0.26926(10) 0.33992(9) 0.0136(2) Uani 1 1 d .
C8 C 0.99423(12) 0.26316(12) 0.43090(9) 0.0176(3) Uani 1 1 d .
H8 H 0.9532 0.2819 0.4668 0.021 Uiso 1 1 calc R
C9 C 1.06099(12) 0.22824(12) 0.46668(9) 0.0200(3) Uani 1 1 d .
H9 H 1.0640 0.2215 0.5275 0.024 Uiso 1 1 calc R
C10 C 1.12324(12) 0.20335(12) 0.41197(9) 0.0188(3) Uani 1 1 d .
H10 H 1.1693 0.1808 0.4350 0.023 Uiso 1 1 calc R
C11 C 0.78676(11) -0.09848(10) 0.32091(9) 0.0140(2) Uani 1 1 d .
N1 N 0.81220(9) -0.01445(9) 0.26004(7) 0.0147(2) Uani 1 1 d .
H1 H 0.8391 -0.0176 0.2101 0.018 Uiso 1 1 calc R
N2 N 0.86113(9) 0.26020(9) 0.22888(7) 0.0128(2) Uani 1 1 d .
N3 N 1.04865(9) 0.24402(9) 0.28477(7) 0.0131(2) Uani 1 1 d .
O1 O 0.75843(8) 0.08451(8) 0.34255(7) 0.0191(2) Uani 1 1 d .
O2 O 0.93037(8) 0.39693(8) 0.32747(7) 0.0197(2) Uani 1 1 d .
O3 O 0.69283(9) 0.22978(9) 0.41165(7) 0.0196(2) Uani 1 1 d .
H31 H 0.7065(18) 0.1829(19) 0.3830(14) 0.039(6) Uiso 1 1 d .
H32 H 0.628(3) 0.212(2) 0.3878(19) 0.069(8) Uiso 1 1 d .

loop_
_atom_site_aniso_label
_atom_site_aniso_U_11
_atom_site_aniso_U_22
_atom_site_aniso_U_33
_atom_site_aniso_U_23
_atom_site_aniso_U_13
_atom_site_aniso_U_12
C1 0.0118(5) 0.0102(6) 0.0177(6) -0.0009(5) -0.0007(5) 0.0045(5)
C2 0.0142(6) 0.0099(5) 0.0153(6) -0.0017(5) -0.0002(5) 0.0067(5)
C3 0.0167(6) 0.0166(6) 0.0208(7) -0.0040(5) -0.0047(5) 0.0095(5)
C4 0.0184(6) 0.0212(7) 0.0174(6) 0.0004(5) -0.0023(5) 0.0132(6)
C5 0.0160(6) 0.0146(6) 0.0228(7) 0.0011(5) -0.0007(5) 0.0109(5)
C6 0.0112(5) 0.0131(6) 0.0162(6) 0.0001(5) 0.0025(5) 0.0060(5)
C7 0.0122(6) 0.0106(5) 0.0171(6) -0.0011(5) 0.0013(5) 0.0049(5)
C8 0.0194(6) 0.0183(6) 0.0157(6) -0.0033(5) 0.0011(5) 0.0100(5)
C9 0.0237(7) 0.0254(7) 0.0132(6) -0.0002(5) 0.0010(5) 0.0142(6)
C10 0.0210(7) 0.0255(7) 0.0153(6) -0.0005(5) -0.0033(5) 0.0156(6)
C11 0.0142(6) 0.0110(5) 0.0168(6) 0.0015(5) 0.0011(5) 0.0062(5)
N1 0.0194(6) 0.0118(5) 0.0136(5) 0.0015(4) 0.0036(4) 0.0085(5)
N2 0.0135(5) 0.0096(5) 0.0170(5) -0.0004(4) -0.0003(4) 0.0071(4)
N3 0.0127(5) 0.0139(5) 0.0141(5) -0.0012(4) -0.0010(4) 0.0078(4)
O1 0.0216(5) 0.0161(5) 0.0209(5) 0.0024(4) 0.0080(4) 0.0105(4)
O2 0.0195(5) 0.0158(5) 0.0268(5) -0.0064(4) -0.0028(4) 0.0110(4)
O3 0.0170(5) 0.0204(5) 0.0219(5) 0.0004(4) 0.0015(4) 0.0098(4)
